data_4340292
loop_
_publ_author_name
'Adams, Richard D.'
'Captain, Burjor'
'Zhu, Lei'

_publ_section_title
;
 Platinum-osmium cluster complexes from the addition of Pt(PBut3) groups
 to Os3(CO)12.
;
_journal_issue 1
_journal_name_full 'Inorganic chemistry'
_journal_page_first 430
_journal_page_last 436
_journal_paper_doi 10.1021/ic0515507
_journal_volume 45
_journal_year 2006
_chemical_formula_sum 'C34 H54 O10 Os3 P2 Pt2'
_chemical_formula_weight 1645.49
_chemical_name_systematic
; 
 ? 
;
_space_group_IT_number 19
_symmetry_cell_setting orthorhombic
_symmetry_space_group_name_Hall 'P 2ac 2ab'
_symmetry_space_group_name_H-M 'P 21 21 21'
_atom_sites_solution_hydrogens geom
_atom_sites_solution_primary direct
_atom_sites_solution_secondary difmap
_audit_creation_method SHELXL-97
_cell_angle_alpha 90.00
_cell_angle_beta 90.00
_cell_angle_gamma 90.00
_cell_formula_units_Z 4
_cell_length_a 9.0638(3)
_cell_length_b 19.2055(7)
_cell_length_c 25.2024(9)
_cell_measurement_reflns_used 7435
_cell_measurement_temperature 294(2)
_cell_measurement_theta_max 24.60
_cell_measurement_theta_min 2.27
_cell_volume 4387.1(3)
_computing_cell_refinement 'SAINT+  V6.2 (Bruker, 2001)'
_computing_data_collection 'SMART V5.625 (Bruker, 2001)'
_computing_data_reduction 'SAINT+  V6.2'
_computing_molecular_graphics 'SHELXTL V6.1 (Sheldrick, 1997)'
_computing_publication_material 'SHELXTL V6.1'
_computing_structure_refinement 'SHELXL-97 (Sheldrick, 1997)'
_computing_structure_solution 'SHELXS-97 (Sheldrick, 1990)'
_diffrn_ambient_temperature 294(2)
_diffrn_measured_fraction_theta_full 1.000
_diffrn_measured_fraction_theta_max 1.000
_diffrn_measurement_device_type 'Bruker SMART APEX CCD diffractometer'
_diffrn_measurement_method 'omega scans'
_diffrn_radiation_monochromator graphite
_diffrn_radiation_source 'fine-focus sealed tube'
_diffrn_radiation_type MoK\a
_diffrn_radiation_wavelength 0.71073
_diffrn_reflns_av_R_equivalents 0.0682
_diffrn_reflns_av_sigmaI/netI 0.0661
_diffrn_reflns_limit_h_max 12
_diffrn_reflns_limit_h_min -11
_diffrn_reflns_limit_k_max 25
_diffrn_reflns_limit_k_min -25
_diffrn_reflns_limit_l_max 33
_diffrn_reflns_limit_l_min -33
_diffrn_reflns_number 42675
_diffrn_reflns_theta_full 28.30
_diffrn_reflns_theta_max 28.30
_diffrn_reflns_theta_min 1.33
_diffrn_standards_decay_% <1%
_exptl_absorpt_coefficient_mu 15.133
_exptl_absorpt_correction_T_max 1.000
_exptl_absorpt_correction_T_min 0.183
_exptl_absorpt_correction_type multi-scan
_exptl_absorpt_process_details '(SADABS, Bruker, 1997)'
_exptl_crystal_colour darkred
_exptl_crystal_density_diffrn 2.491
_exptl_crystal_density_method 'not measured'
_exptl_crystal_description plate
_exptl_crystal_F_000 3008
_exptl_crystal_size_max 0.20
_exptl_crystal_size_mid 0.08
_exptl_crystal_size_min 0.01
_refine_diff_density_max 3.308
_refine_diff_density_min -1.419
_refine_diff_density_rms 0.297
_refine_ls_abs_structure_details 'Flack H D (1983), Acta Cryst. A39, 876-881'
_refine_ls_abs_structure_Flack 0.025(17)
_refine_ls_extinction_method none
_refine_ls_goodness_of_fit_ref 1.139
_refine_ls_hydrogen_treatment mixed
_refine_ls_matrix_type full
_refine_ls_number_parameters 463
_refine_ls_number_reflns 10878
_refine_ls_number_restraints 0
_refine_ls_restrained_S_all 1.139
_refine_ls_R_factor_all 0.0664
_refine_ls_R_factor_gt 0.0559
_refine_ls_shift/su_max 0.016
_refine_ls_shift/su_mean 0.001
_refine_ls_structure_factor_coef Fsqd
_refine_ls_weighting_details 'calc w=1/[\s^2^(Fo^2^)+(0.0506P)^2^+0.0000P] where P=(Fo^2^+2Fc^2^)/3'
_refine_ls_weighting_scheme calc
_refine_ls_wR_factor_gt 0.1125
_refine_ls_wR_factor_ref 0.1163
_reflns_number_gt 9546
_reflns_number_total 10878
_reflns_threshold_expression >2sigma(I)
_cod_data_source_file ic0515507si20050912_013644.cif
_cod_data_source_block zlpt2p2s
_cod_depositor_comments
;
The following automatic conversions were performed:

'_symmetry_cell_setting' value 'Orthorhombic' changed to
'orthorhombic' according to
/usr/data/users/saulius/automatic-downloads/retrospective/ACS/lib/dictionaries/cif_core.dic
dictionary named 'cif_core.dic' version 2.4.2 from 2011-04-26.

Automatic conversion script
Id: cif_fix_values 2281 2013-09-26 08:29:07Z andrius 
;
_cod_original_sg_symbol_H-M P2(1)2(1)2(1)
_cod_database_code 4340292

loop_
_symmetry_equiv_pos_as_xyz
'x, y, z'
'-x+1/2, -y, z+1/2'
'-x, y+1/2, -z+1/2'
'x+1/2, -y+1/2, -z'

loop_
_atom_site_label
_atom_site_type_symbol
_atom_site_fract_x
_atom_site_fract_y
_atom_site_fract_z
_atom_site_U_iso_or_equiv
_atom_site_adp_type
_atom_site_occupancy
_atom_site_symmetry_multiplicity
_atom_site_calc_flag
_atom_site_refinement_flags
Pt1 Pt 0.54491(5) 1.05871(3) 0.99690(2) 0.02941(12) Uani 1 1 d .
Pt2 Pt 0.51706(6) 0.89253(3) 0.88407(2) 0.03470(13) Uani 1 1 d .
Os1 Os 0.34215(6) 0.99499(3) 0.93591(2) 0.03076(13) Uani 1 1 d .
Os2 Os 0.58995(6) 1.03490(3) 0.88822(2) 0.02951(12) Uani 1 1 d .
Os3 Os 0.34957(7) 0.99480(3) 0.82756(2) 0.03567(14) Uani 1 1 d .
P1 P 0.5574(4) 1.0962(2) 1.08243(13) 0.0310(8) Uani 1 1 d .
P2 P 0.5390(4) 0.77302(19) 0.85429(14) 0.0323(8) Uani 1 1 d .
O11 O 0.1342(14) 1.1151(8) 0.9552(6) 0.071(4) Uani 1 1 d .
O12 O 0.0980(14) 0.8861(7) 0.9295(6) 0.069(4) Uani 1 1 d .
O13 O 0.349(2) 0.9441(9) 1.0499(5) 0.103(7) Uani 1 1 d .
O21 O 0.5942(15) 1.1915(6) 0.8875(5) 0.062(3) Uani 1 1 d .
O22 O 0.7383(18) 1.0349(10) 0.7784(6) 0.097(6) Uani 1 1 d .
O23 O 0.8886(14) 1.0117(9) 0.9421(6) 0.082(5) Uani 1 1 d .
O31 O 0.2560(17) 1.1479(8) 0.8301(6) 0.075(4) Uani 1 1 d .
O32 O 0.4472(18) 0.9979(9) 0.7129(5) 0.080(4) Uani 1 1 d .
O33 O 0.0382(16) 0.9403(10) 0.8073(6) 0.095(6) Uani 1 1 d .
O40 O 0.6946(17) 0.8838(8) 0.9837(5) 0.076(4) Uani 1 1 d .
C11 C 0.2088(16) 1.0691(10) 0.9499(7) 0.046(4) Uani 1 1 d .
C12 C 0.1864(19) 0.9288(9) 0.9309(7) 0.048(4) Uani 1 1 d .
C13 C 0.378(2) 0.9736(9) 1.0102(7) 0.058(5) Uani 1 1 d .
C21 C 0.5977(17) 1.1296(10) 0.8885(6) 0.052(4) Uani 1 1 d .
C22 C 0.679(2) 1.0290(9) 0.8205(6) 0.050(4) Uani 1 1 d .
C23 C 0.7707(19) 1.0251(10) 0.9215(8) 0.059(5) Uani 1 1 d .
C31 C 0.291(2) 1.0916(9) 0.8289(7) 0.053(4) Uani 1 1 d .
C32 C 0.407(2) 0.9949(10) 0.7555(6) 0.049(4) Uani 1 1 d .
C33 C 0.156(2) 0.9570(10) 0.8135(8) 0.060(5) Uani 1 1 d .
C40 C 0.621(2) 0.8880(9) 0.9462(6) 0.050(5) Uani 1 1 d .
C41 C 0.741(2) 1.1332(13) 1.0678(8) 0.070(6) Uani 1 1 d .
C42 C 0.7011(19) 1.1370(10) 1.0064(6) 0.052(4) Uani 1 1 d .
H42A H 0.7873 1.1282 0.9846 0.062 Uiso 1 1 calc R
H42B H 0.6603 1.1821 0.9972 0.062 Uiso 1 1 calc R
C43 C 0.863(2) 1.0751(19) 1.0764(10) 0.126(13) Uani 1 1 d .
H43A H 0.9326 1.0767 1.0478 0.188 Uiso 1 1 calc R
H43B H 0.8164 1.0301 1.0772 0.188 Uiso 1 1 calc R
H43C H 0.9128 1.0831 1.1094 0.188 Uiso 1 1 calc R
C44 C 0.783(2) 1.2037(14) 1.0901(7) 0.082(8) Uani 1 1 d .
H44A H 0.8151 1.1984 1.1262 0.123 Uiso 1 1 calc R
H44B H 0.6981 1.2338 1.0891 0.123 Uiso 1 1 calc R
H44C H 0.8605 1.2235 1.0693 0.123 Uiso 1 1 calc R
C45 C 0.574(2) 1.0382(10) 1.1422(7) 0.063(6) Uani 1 1 d .
C46 C 0.661(3) 1.0756(13) 1.1858(8) 0.082(7) Uani 1 1 d .
H46A H 0.6697 1.0457 1.2162 0.123 Uiso 1 1 calc R
H46B H 0.6099 1.1174 1.1958 0.123 Uiso 1 1 calc R
H46C H 0.7574 1.0872 1.1729 0.123 Uiso 1 1 calc R
C47 C 0.638(3) 0.9686(11) 1.1279(8) 0.079(7) Uani 1 1 d .
H47A H 0.7392 0.9740 1.1180 0.118 Uiso 1 1 calc R
H47B H 0.5834 0.9492 1.0987 0.118 Uiso 1 1 calc R
H47C H 0.6307 0.9379 1.1579 0.118 Uiso 1 1 calc R
C48 C 0.412(3) 1.0205(13) 1.1677(8) 0.096(9) Uani 1 1 d .
H48A H 0.3429 1.0123 1.1396 0.144 Uiso 1 1 calc R
H48B H 0.3799 1.0591 1.1888 0.144 Uiso 1 1 calc R
H48C H 0.4198 0.9797 1.1895 0.144 Uiso 1 1 calc R
C49 C 0.417(2) 1.1649(11) 1.0950(8) 0.071(7) Uani 1 1 d .
C50 C 0.427(3) 1.2203(12) 1.0487(8) 0.101(10) Uani 1 1 d .
H50A H 0.3971 1.1991 1.0159 0.151 Uiso 1 1 calc R
H50B H 0.5266 1.2367 1.0455 0.151 Uiso 1 1 calc R
H50C H 0.3629 1.2588 1.0565 0.151 Uiso 1 1 calc R
C51 C 0.2644(19) 1.1364(13) 1.0893(10) 0.083(8) Uani 1 1 d .
H51A H 0.2455 1.1037 1.1172 0.125 Uiso 1 1 calc R
H51B H 0.2551 1.1136 1.0555 0.125 Uiso 1 1 calc R
H51C H 0.1945 1.1739 1.0913 0.125 Uiso 1 1 calc R
C52 C 0.432(3) 1.2045(12) 1.1472(7) 0.089(8) Uani 1 1 d .
H52A H 0.3481 1.2347 1.1516 0.134 Uiso 1 1 calc R
H52B H 0.5205 1.2317 1.1469 0.134 Uiso 1 1 calc R
H52C H 0.4351 1.1720 1.1762 0.134 Uiso 1 1 calc R
C53 C 0.460(2) 0.7120(9) 0.9065(7) 0.061(5) Uani 1 1 d .
C54 C 0.297(4) 0.718(2) 0.9064(19) 0.22(3) Uani 1 1 d .
H54A H 0.2693 0.7661 0.9042 0.335 Uiso 1 1 calc R
H54B H 0.2582 0.6982 0.9385 0.335 Uiso 1 1 calc R
H54C H 0.2577 0.6932 0.8765 0.335 Uiso 1 1 calc R
C55 C 0.508(5) 0.7327(14) 0.9610(8) 0.152(18) Uani 1 1 d .
H55A H 0.4841 0.7807 0.9670 0.229 Uiso 1 1 calc R
H55B H 0.6127 0.7263 0.9641 0.229 Uiso 1 1 calc R
H55C H 0.4585 0.7042 0.9867 0.229 Uiso 1 1 calc R
C56 C 0.499(3) 0.6383(10) 0.9002(9) 0.091(8) Uani 1 1 d .
H56A H 0.4478 0.6111 0.9263 0.137 Uiso 1 1 calc R
H56B H 0.6033 0.6328 0.9047 0.137 Uiso 1 1 calc R
H56C H 0.4709 0.6229 0.8654 0.137 Uiso 1 1 calc R
C57 C 0.7432(18) 0.7537(8) 0.8433(9) 0.056(5) Uani 1 1 d .
C58 C 0.819(3) 0.748(2) 0.9002(13) 0.158(18) Uani 1 1 d .
H58A H 0.8375 0.7938 0.9138 0.237 Uiso 1 1 calc R
H58B H 0.9100 0.7229 0.8972 0.237 Uiso 1 1 calc R
H58C H 0.7539 0.7236 0.9240 0.237 Uiso 1 1 calc R
C59 C 0.782(3) 0.6887(13) 0.8137(15) 0.147(16) Uani 1 1 d .
H59A H 0.7584 0.6944 0.7769 0.221 Uiso 1 1 calc R
H59B H 0.7277 0.6502 0.8280 0.221 Uiso 1 1 calc R
H59C H 0.8861 0.6798 0.8173 0.221 Uiso 1 1 calc R
C60 C 0.814(2) 0.8161(16) 0.8233(19) 0.19(2) Uani 1 1 d .
H60A H 0.8063 0.8173 0.7853 0.282 Uiso 1 1 calc R
H60B H 0.9162 0.8160 0.8334 0.282 Uiso 1 1 calc R
H60C H 0.7666 0.8564 0.8381 0.282 Uiso 1 1 calc R
C61 C 0.438(2) 0.7585(9) 0.7883(7) 0.054(4) Uani 1 1 d .
C62 C 0.279(2) 0.7841(13) 0.7900(10) 0.086(7) Uani 1 1 d .
H62A H 0.2741 0.8265 0.8102 0.129 Uiso 1 1 calc R
H62B H 0.2179 0.7495 0.8064 0.129 Uiso 1 1 calc R
H62C H 0.2450 0.7927 0.7545 0.129 Uiso 1 1 calc R
C63 C 0.509(4) 0.7995(14) 0.7429(8) 0.117(11) Uani 1 1 d .
H63A H 0.4804 0.7795 0.7095 0.175 Uiso 1 1 calc R
H63B H 0.6147 0.7974 0.7463 0.175 Uiso 1 1 calc R
H63C H 0.4777 0.8471 0.7443 0.175 Uiso 1 1 calc R
C64 C 0.428(3) 0.6799(9) 0.7708(7) 0.067(6) Uani 1 1 d .
H64A H 0.3993 0.6519 0.8006 0.100 Uiso 1 1 calc R
H64B H 0.5229 0.6649 0.7582 0.100 Uiso 1 1 calc R
H64C H 0.3566 0.6751 0.7430 0.100 Uiso 1 1 calc R
H1 H 0.430(11) 0.908(5) 0.831(4) 0.001 Uiso 1 1 d .

loop_
_atom_site_aniso_label
_atom_site_aniso_U_11
_atom_site_aniso_U_22
_atom_site_aniso_U_33
_atom_site_aniso_U_23
_atom_site_aniso_U_13
_atom_site_aniso_U_12
Pt1 0.0287(2) 0.0317(3) 0.0278(2) -0.0006(2) -0.0007(2) -0.0024(2)
Pt2 0.0442(3) 0.0274(3) 0.0325(3) -0.0021(2) -0.0110(3) 0.0023(2)
Os1 0.0252(2) 0.0325(3) 0.0345(3) -0.0026(2) -0.0005(2) -0.0041(3)
Os2 0.0277(2) 0.0296(3) 0.0311(3) -0.0045(2) 0.0030(2) -0.0031(2)
Os3 0.0408(3) 0.0330(3) 0.0332(3) 0.0008(3) -0.0095(2) 0.0006(3)
P1 0.0311(18) 0.034(2) 0.0275(16) -0.0013(15) -0.0032(13) 0.0034(16)
P2 0.0379(19) 0.0284(19) 0.0306(17) -0.0016(15) 0.0007(15) -0.0016(16)
O11 0.052(8) 0.059(9) 0.103(11) -0.002(8) 0.004(7) 0.024(7)
O12 0.047(7) 0.054(8) 0.106(11) -0.004(8) -0.002(7) -0.025(7)
O13 0.175(19) 0.082(12) 0.052(8) 0.024(8) -0.014(10) -0.062(13)
O21 0.076(8) 0.037(6) 0.074(8) -0.008(7) 0.006(8) -0.011(6)
O22 0.100(12) 0.118(15) 0.073(9) -0.016(10) 0.058(9) -0.005(10)
O23 0.036(7) 0.107(13) 0.104(11) -0.035(9) -0.023(7) 0.017(8)
O31 0.103(11) 0.058(9) 0.064(9) 0.004(7) 0.006(8) 0.025(9)
O32 0.103(12) 0.091(11) 0.047(7) 0.001(8) 0.006(7) 0.002(10)
O33 0.062(9) 0.129(15) 0.094(11) 0.031(11) -0.034(8) -0.037(10)
O40 0.097(11) 0.067(10) 0.064(9) -0.003(7) -0.037(8) 0.015(8)
C11 0.019(7) 0.052(11) 0.068(11) -0.003(9) -0.004(6) -0.011(8)
C12 0.052(10) 0.041(10) 0.052(10) -0.011(8) 0.001(8) -0.006(8)
C13 0.089(14) 0.037(9) 0.049(10) 0.007(8) -0.016(10) -0.018(9)
C21 0.044(8) 0.081(13) 0.031(8) -0.022(9) 0.014(7) -0.015(9)
C22 0.064(11) 0.045(10) 0.040(8) -0.007(8) 0.000(8) 0.011(8)
C23 0.042(9) 0.058(12) 0.078(12) -0.032(10) -0.013(9) -0.010(9)
C31 0.066(11) 0.035(9) 0.057(11) 0.012(8) 0.004(9) 0.014(9)
C32 0.061(10) 0.048(10) 0.039(8) 0.003(8) -0.018(8) 0.012(9)
C33 0.042(9) 0.056(12) 0.082(13) 0.003(10) -0.028(9) -0.010(9)
C40 0.072(12) 0.036(9) 0.041(8) -0.012(7) -0.032(8) 0.016(9)
C41 0.054(11) 0.101(19) 0.054(11) -0.019(12) 0.002(9) -0.022(12)
C42 0.061(10) 0.069(12) 0.024(7) -0.011(8) 0.013(7) -0.021(9)
C43 0.028(10) 0.23(4) 0.12(2) -0.08(2) -0.011(11) 0.023(16)
C44 0.059(12) 0.13(2) 0.055(11) -0.028(13) -0.007(9) -0.069(14)
C45 0.079(14) 0.052(11) 0.059(11) 0.018(9) 0.008(10) 0.037(10)
C46 0.086(15) 0.11(2) 0.050(11) -0.005(12) -0.024(11) 0.020(15)
C47 0.105(18) 0.060(12) 0.071(13) 0.004(11) 0.013(12) 0.030(12)
C48 0.116(19) 0.12(2) 0.052(11) 0.023(12) 0.050(13) -0.038(17)
C49 0.071(12) 0.078(14) 0.065(12) -0.036(10) -0.025(10) 0.055(12)
C50 0.15(3) 0.077(17) 0.074(15) 0.011(12) -0.025(16) 0.071(19)
C51 0.037(10) 0.092(18) 0.121(19) -0.026(15) -0.007(11) 0.028(11)
C52 0.13(2) 0.085(17) 0.049(11) -0.028(11) -0.002(13) 0.043(17)
C53 0.098(15) 0.039(9) 0.045(9) 0.013(8) 0.036(10) -0.002(10)
C54 0.17(3) 0.18(4) 0.32(6) 0.17(4) 0.19(4) 0.10(3)
C55 0.32(5) 0.09(2) 0.041(12) 0.033(13) -0.02(2) -0.08(3)
C56 0.15(2) 0.041(11) 0.081(15) 0.018(10) 0.015(16) -0.022(14)
C57 0.043(9) 0.023(8) 0.101(15) -0.007(9) -0.004(9) 0.012(7)
C58 0.087(19) 0.23(4) 0.16(3) -0.11(3) -0.06(2) 0.08(2)
C59 0.082(17) 0.059(15) 0.30(5) -0.06(2) 0.10(2) 0.015(13)
C60 0.035(12) 0.09(2) 0.44(7) 0.07(3) 0.08(2) -0.003(13)
C61 0.068(12) 0.040(10) 0.053(10) -0.008(8) -0.001(9) 0.003(9)
C62 0.077(15) 0.077(17) 0.105(19) -0.018(15) -0.035(14) -0.004(13)
C63 0.22(3) 0.084(18) 0.045(12) -0.006(12) 0.014(17) -0.03(2)
C64 0.109(17) 0.041(10) 0.049(10) -0.009(8) -0.023(11) -0.004(11)

loop_
_atom_type_symbol
_atom_type_description
_atom_type_scat_dispersion_real
_atom_type_scat_dispersion_imag
_atom_type_scat_source
C C 0.0033 0.0016 'International Tables Vol C Tables 4.2.6.8 and 6.1.1.4'
H H 0.0000 0.0000 'International Tables Vol C Tables 4.2.6.8 and 6.1.1.4'
O O 0.0106 0.0060 'International Tables Vol C Tables 4.2.6.8 and 6.1.1.4'
P P 0.1023 0.0942 'International Tables Vol C Tables 4.2.6.8 and 6.1.1.4'
Os Os -1.2165 7.6030 'International Tables Vol C Tables 4.2.6.8 and 6.1.1.4'
Pt Pt -1.7033 8.3905 'International Tables Vol C Tables 4.2.6.8 and 6.1.1.4'

loop_
_geom_angle_atom_site_label_1
_geom_angle_atom_site_label_2
_geom_angle_atom_site_label_3
_geom_angle
C42 Pt1 C13 164.8(6)
C42 Pt1 P1 68.2(4)
C13 Pt1 P1 97.0(5)
C42 Pt1 Os1 149.3(4)
C13 Pt1 Os1 45.3(4)
P1 Pt1 Os1 135.98(10)
C42 Pt1 Os2 97.5(4)
C13 Pt1 Os2 97.2(5)
P1 Pt1 Os2 165.64(10)
Os1 Pt1 Os2 57.836(19)
C40 Pt2 P2 100.2(5)
C40 Pt2 Os2 83.9(6)
P2 Pt2 Os2 155.83(9)
C40 Pt2 Os1 85.8(5)
P2 Pt2 Os1 147.49(9)
Os2 Pt2 Os1 56.066(19)
C40 Pt2 Os3 137.0(5)
P2 Pt2 Os3 122.65(9)
Os2 Pt2 Os3 58.42(2)
Os1 Pt2 Os3 57.191(19)
C40 Pt2 H1 172(4)
P2 Pt2 H1 87(4)
Os2 Pt2 H1 88(4)
Os1 Pt2 H1 89(4)
Os3 Pt2 H1 36(4)
C11 Os1 C12 92.3(7)
C11 Os1 C13 94.9(8)
C12 Os1 C13 92.7(8)
C11 Os1 Os2 113.9(5)
C12 Os1 Os2 142.0(5)
C13 Os1 Os2 110.8(6)
C11 Os1 Pt1 89.3(5)
C12 Os1 Pt1 148.0(5)
C13 Os1 Pt1 55.4(5)
Os2 Os1 Pt1 63.28(2)
C11 Os1 Os3 101.7(5)
C12 Os1 Os3 87.2(5)
C13 Os1 Os3 163.4(6)
Os2 Os1 Os3 61.83(2)
Pt1 Os1 Os3 123.71(3)
C11 Os1 Pt2 163.3(5)
C12 Os1 Pt2 85.5(5)
C13 Os1 Pt2 101.7(6)
Os2 Os1 Pt2 61.40(2)
Pt1 Os1 Pt2 101.33(2)
Os3 Os1 Pt2 61.72(2)
C21 Os2 C23 93.8(8)
C21 Os2 C22 92.7(7)
C23 Os2 C22 91.5(9)
C21 Os2 Os1 108.6(5)
C23 Os2 Os1 120.9(7)
C22 Os2 Os1 138.6(6)
C21 Os2 Os3 108.1(5)
C23 Os2 Os3 156.7(6)
C22 Os2 Os3 79.7(6)
Os1 Os2 Os3 60.35(2)
C21 Os2 Pt1 80.7(5)
C23 Os2 Pt1 72.7(6)
C22 Os2 Pt1 162.3(6)
Os1 Os2 Pt1 58.886(19)
Os3 Os2 Pt1 117.99(2)
C21 Os2 Pt2 168.5(5)
C23 Os2 Pt2 97.2(6)
C22 Os2 Pt2 90.5(6)
Os1 Os2 Pt2 62.53(2)
Os3 Os2 Pt2 61.64(2)
Pt1 Os2 Pt2 99.23(2)
C32 Os3 C33 94.3(8)
C32 Os3 C31 95.2(8)
C33 Os3 C31 96.5(8)
C32 Os3 Os1 165.4(5)
C33 Os3 Os1 99.3(6)
C31 Os3 Os1 88.6(5)
C32 Os3 Os2 108.3(5)
C33 Os3 Os2 156.9(6)
C31 Os3 Os2 86.6(6)
Os1 Os3 Os2 57.82(2)
C32 Os3 Pt2 109.5(5)
C33 Os3 Pt2 108.4(6)
C31 Os3 Pt2 142.9(6)
Os1 Os3 Pt2 61.09(2)
Os2 Os3 Pt2 59.939(19)
C32 Os3 H1 86(3)
C33 Os3 H1 92(3)
C31 Os3 H1 172(3)
Os1 Os3 H1 88(3)
Os2 Os3 H1 85(3)
Pt2 Os3 H1 31(3)
C41 P1 C49 112.1(11)
C41 P1 C45 108.3(10)
C49 P1 C45 109.8(9)
C41 P1 Pt1 88.7(6)
C49 P1 Pt1 110.6(6)
C45 P1 Pt1 125.1(7)
C53 P2 C57 110.4(9)
C53 P2 C61 109.2(9)
C57 P2 C61 108.1(9)
C53 P2 Pt2 109.7(6)
C57 P2 Pt2 108.0(5)
C61 P2 Pt2 111.5(5)
O11 C11 Os1 175.1(17)
O12 C12 Os1 175.8(17)
O13 C13 Os1 151.6(16)
O13 C13 Pt1 128.8(14)
Os1 C13 Pt1 79.4(6)
O21 C21 Os2 176.0(16)
O22 C22 Os2 171.0(17)
O23 C23 Os2 173.4(17)
O31 C31 Os3 179.4(18)
O32 C32 Os3 176.1(18)
O33 C33 Os3 174(2)
O40 C40 Pt2 175.7(17)
C44 C41 C43 114.1(18)
C44 C41 C42 112.2(19)
C43 C41 C42 108.9(17)
C44 C41 P1 119.5(15)
C43 C41 P1 109.2(18)
C42 C41 P1 90.3(11)
C41 C42 Pt1 103.6(11)
C41 C42 H42A 111.0
Pt1 C42 H42A 111.0
C41 C42 H42B 111.0
Pt1 C42 H42B 111.0
H42A C42 H42B 109.0
C41 C43 H43A 109.5
C41 C43 H43B 109.5
H43A C43 H43B 109.5
C41 C43 H43C 109.5
H43A C43 H43C 109.5
H43B C43 H43C 109.5
C41 C44 H44A 109.5
C41 C44 H44B 109.5
H44A C44 H44B 109.5
C41 C44 H44C 109.5
H44A C44 H44C 109.5
H44B C44 H44C 109.5
C47 C45 C46 113.2(17)
C47 C45 C48 104.6(18)
C46 C45 C48 106.0(17)
C47 C45 P1 111.6(13)
C46 C45 P1 109.8(15)
C48 C45 P1 111.4(13)
C45 C46 H46A 109.5
C45 C46 H46B 109.5
H46A C46 H46B 109.5
C45 C46 H46C 109.5
H46A C46 H46C 109.5
H46B C46 H46C 109.5
C45 C47 H47A 109.5
C45 C47 H47B 109.5
H47A C47 H47B 109.5
C45 C47 H47C 109.5
H47A C47 H47C 109.5
H47B C47 H47C 109.5
C45 C48 H48A 109.5
C45 C48 H48B 109.5
H48A C48 H48B 109.5
C45 C48 H48C 109.5
H48A C48 H48C 109.5
H48B C48 H48C 109.5
C51 C49 C52 110(2)
C51 C49 C50 103.0(18)
C52 C49 C50 107.2(19)
C51 C49 P1 110.9(15)
C52 C49 P1 116.4(14)
C50 C49 P1 108.3(15)
C49 C50 H50A 109.5
C49 C50 H50B 109.5
H50A C50 H50B 109.5
C49 C50 H50C 109.5
H50A C50 H50C 109.5
H50B C50 H50C 109.5
C49 C51 H51A 109.5
C49 C51 H51B 109.5
H51A C51 H51B 109.5
C49 C51 H51C 109.5
H51A C51 H51C 109.5
H51B C51 H51C 109.5
C49 C52 H52A 109.5
C49 C52 H52B 109.5
H52A C52 H52B 109.5
C49 C52 H52C 109.5
H52A C52 H52C 109.5
H52B C52 H52C 109.5
C56 C53 C54 108(2)
C56 C53 C55 106.5(19)
C54 C53 C55 106(3)
C56 C53 P2 115.2(13)
C54 C53 P2 109.2(17)
C55 C53 P2 111.2(15)
C53 C54 H54A 109.5
C53 C54 H54B 109.5
H54A C54 H54B 109.5
C53 C54 H54C 109.5
H54A C54 H54C 109.5
H54B C54 H54C 109.5
C53 C55 H55A 109.5
C53 C55 H55B 109.5
H55A C55 H55B 109.5
C53 C55 H55C 109.5
H55A C55 H55C 109.5
H55B C55 H55C 109.5
C53 C56 H56A 109.5
C53 C56 H56B 109.5
H56A C56 H56B 109.5
C53 C56 H56C 109.5
H56A C56 H56C 109.5
H56B C56 H56C 109.5
C60 C57 C59 114(2)
C60 C57 C58 100(3)
C59 C57 C58 107(2)
C60 C57 P2 108.7(13)
C59 C57 P2 117.7(15)
C58 C57 P2 107.4(16)
C57 C58 H58A 109.5
C57 C58 H58B 109.5
H58A C58 H58B 109.5
C57 C58 H58C 109.5
H58A C58 H58C 109.5
H58B C58 H58C 109.5
C57 C59 H59A 109.5
C57 C59 H59B 109.5
H59A C59 H59B 109.5
C57 C59 H59C 109.5
H59A C59 H59C 109.5
H59B C59 H59C 109.5
C57 C60 H60A 109.5
C57 C60 H60B 109.5
H60A C60 H60B 109.5
C57 C60 H60C 109.5
H60A C60 H60C 109.5
H60B C60 H60C 109.5
C62 C61 C63 105(2)
C62 C61 C64 105.5(17)
C63 C61 C64 107.8(16)
C62 C61 P2 112.4(14)
C63 C61 P2 111.6(16)
C64 C61 P2 114.0(12)
C61 C62 H62A 109.5
C61 C62 H62B 109.5
H62A C62 H62B 109.5
C61 C62 H62C 109.5
H62A C62 H62C 109.5
H62B C62 H62C 109.5
C61 C63 H63A 109.5
C61 C63 H63B 109.5
H63A C63 H63B 109.5
C61 C63 H63C 109.5
H63A C63 H63C 109.5
H63B C63 H63C 109.5
C61 C64 H64A 109.5
C61 C64 H64B 109.5
H64A C64 H64B 109.5
C61 C64 H64C 109.5
H64A C64 H64C 109.5
H64B C64 H64C 109.5

loop_
_geom_bond_atom_site_label_1
_geom_bond_atom_site_label_2
_geom_bond_distance
Pt1 C42 2.078(16)
Pt1 C13 2.253(18)
Pt1 P1 2.276(3)
Pt1 Os1 2.6903(7)
Pt1 Os2 2.8068(7)
Pt2 C40 1.829(14)
Pt2 P2 2.423(4)
Pt2 Os2 2.8150(8)
Pt2 Os1 2.8448(8)
Pt2 Os3 2.8620(8)
Pt2 H1 1.59(10)
Os1 C11 1.900(19)
Os1 C12 1.904(18)
Os1 C13 1.945(17)
Os1 Os2 2.6601(8)
Os1 Os3 2.7315(8)
Os2 C21 1.82(2)
Os2 C23 1.850(18)
Os2 C22 1.890(17)
Os2 Os3 2.7708(8)
Os3 C32 1.890(17)
Os3 C33 1.933(17)
Os3 C31 1.935(18)
Os3 H1 1.82(10)
P1 C41 1.85(2)
P1 C49 1.856(17)
P1 C45 1.880(17)
P2 C53 1.903(16)
P2 C57 1.907(17)
P2 C61 1.921(18)
O11 C11 1.12(2)
O12 C12 1.15(2)
O13 C13 1.18(2)
O21 C21 1.19(2)
O22 C22 1.20(2)
O23 C23 1.22(2)
O31 C31 1.13(2)
O32 C32 1.133(19)
O33 C33 1.12(2)
O40 C40 1.159(18)
C41 C44 1.51(3)
C41 C43 1.58(4)
C41 C42 1.59(2)
C42 H42A 0.9700
C42 H42B 0.9700
C43 H43A 0.9600
C43 H43B 0.9600
C43 H43C 0.9600
C44 H44A 0.9600
C44 H44B 0.9600
C44 H44C 0.9600
C45 C47 1.50(3)
C45 C46 1.53(3)
C45 C48 1.63(3)
C46 H46A 0.9600
C46 H46B 0.9600
C46 H46C 0.9600
C47 H47A 0.9600
C47 H47B 0.9600
C47 H47C 0.9600
C48 H48A 0.9600
C48 H48B 0.9600
C48 H48C 0.9600
C49 C51 1.50(3)
C49 C52 1.53(2)
C49 C50 1.58(3)
C50 H50A 0.9600
C50 H50B 0.9600
C50 H50C 0.9600
C51 H51A 0.9600
C51 H51B 0.9600
C51 H51C 0.9600
C52 H52A 0.9600
C52 H52B 0.9600
C52 H52C 0.9600
C53 C56 1.47(3)
C53 C54 1.48(4)
C53 C55 1.49(3)
C54 H54A 0.9600
C54 H54B 0.9600
C54 H54C 0.9600
C55 H55A 0.9600
C55 H55B 0.9600
C55 H55C 0.9600
C56 H56A 0.9600
C56 H56B 0.9600
C56 H56C 0.9600
C57 C60 1.45(3)
C57 C59 1.50(3)
C57 C58 1.59(3)
C58 H58A 0.9600
C58 H58B 0.9600
C58 H58C 0.9600
C59 H59A 0.9600
C59 H59B 0.9600
C59 H59C 0.9600
C60 H60A 0.9600
C60 H60B 0.9600
C60 H60C 0.9600
C61 C62 1.52(3)
C61 C63 1.53(3)
C61 C64 1.58(2)
C62 H62A 0.9600
C62 H62B 0.9600
C62 H62C 0.9600
C63 H63A 0.9600
C63 H63B 0.9600
C63 H63C 0.9600
C64 H64A 0.9600
C64 H64B 0.9600
C64 H64C 0.9600
